data_1550844
loop_
_publ_author_name
'Cheng, Xingwang'
'Du, Yanan'
'Guo, Hui'
'Chen, Zhiyuan'
'Tian, Yupeng'

_publ_section_title
;
 4-[4-(Azidomethyl)phenyl]-2,6-diphenylpyridine
;
_journal_coeditor_code HB4273
_journal_issue 4
_journal_name_full IUCrData
_journal_page_first x190295
_journal_paper_doi 10.1107/S2414314619002955
_journal_volume 4
_journal_year 2019
_chemical_absolute_configuration unk
_chemical_formula_iupac 'C24 H18 N4'
_chemical_formula_moiety 'C24 H18 N4'
_chemical_formula_sum 'C24 H18 N4'
_chemical_formula_weight 362.42
_chemical_name_systematic
;
4-[4-(Azidomethyl)phenyl]-2,6-diphenylpyridine
;
_space_group_crystal_system monoclinic
_space_group_IT_number 7
_space_group_name_Hall 'P -2yc'
_space_group_name_H-M_alt 'P 1 c 1'
_symmetry_space_group_name_Hall 'P -2yc'
_symmetry_space_group_name_H-M 'P 1 c 1'
_atom_sites_solution_hydrogens geom
_atom_sites_solution_primary direct
_audit_creation_method SHELXL-2014/7
_cell_angle_alpha 90
_cell_angle_beta 108.6490(10)
_cell_angle_gamma 90
_cell_formula_units_Z 6
_cell_length_a 12.8109(13)
_cell_length_b 19.708(2)
_cell_length_c 11.4152(12)
_cell_measurement_reflns_used 6582
_cell_measurement_temperature 298(2)
_cell_measurement_theta_max 26.04
_cell_measurement_theta_min 2.33
_cell_volume 2730.8(5)
_computing_cell_refinement
;
SAINT (Bruker, 1997)
;
_computing_data_collection
;
SMART (Bruker, 1997)
;
_computing_data_reduction
;
SAINT (Bruker, 1997)
;
_computing_molecular_graphics
;
SHELXTL (Sheldrick, 2008)
;
_computing_publication_material
;
SHELXTL (Sheldrick, 2008)
;
_computing_structure_refinement
;
SHELXL2014 (Sheldrick, 2015)
;
_computing_structure_solution
;
SHELXS97 (Sheldrick, 2008)
;
_diffrn_ambient_temperature 298(2)
_diffrn_measured_fraction_theta_full 0.997
_diffrn_measured_fraction_theta_max 0.997
_diffrn_measurement_device_type 'Bruker SMART CCD'
_diffrn_measurement_method \w
_diffrn_radiation_type MoK\a
_diffrn_radiation_wavelength 0.71073
_diffrn_reflns_av_R_equivalents 0.0288
_diffrn_reflns_av_unetI/netI 0.0430
_diffrn_reflns_limit_h_max 15
_diffrn_reflns_limit_h_min -15
_diffrn_reflns_limit_k_max 23
_diffrn_reflns_limit_k_min -23
_diffrn_reflns_limit_l_max 13
_diffrn_reflns_limit_l_min -13
_diffrn_reflns_number 19076
_diffrn_reflns_theta_full 24.995
_diffrn_reflns_theta_max 24.995
_diffrn_reflns_theta_min 1.033
_exptl_absorpt_coefficient_mu 0.080
_exptl_absorpt_correction_type none
_exptl_crystal_colour colourless
_exptl_crystal_density_diffrn 1.322
_exptl_crystal_density_method 'not measured'
_exptl_crystal_description block
_exptl_crystal_F_000 1140
_exptl_crystal_size_max 0.30
_exptl_crystal_size_mid 0.20
_exptl_crystal_size_min 0.20
_refine_diff_density_max 0.171
_refine_diff_density_min -0.190
_refine_ls_extinction_method none
_refine_ls_goodness_of_fit_ref 1.054
_refine_ls_hydrogen_treatment constr
_refine_ls_matrix_type full
_refine_ls_number_parameters 757
_refine_ls_number_reflns 9342
_refine_ls_number_restraints 8
_refine_ls_restrained_S_all 1.054
_refine_ls_R_factor_all 0.0545
_refine_ls_R_factor_gt 0.0431
_refine_ls_shift/su_max 0.000
_refine_ls_shift/su_mean 0.000
_refine_ls_structure_factor_coef Fsqd
_refine_ls_weighting_details 'w=1/[\s^2^(Fo^2^)+(0.0486P)^2^+0.3774P] where P=(Fo^2^+2Fc^2^)/3'
_refine_ls_weighting_scheme calc
_refine_ls_wR_factor_gt 0.0982
_refine_ls_wR_factor_ref 0.1046
_reflns_number_gt 8030
_reflns_number_total 9342
_reflns_threshold_expression 'I > 2\s(I)'
_cod_data_source_file hb4273sup1.cif
_cod_data_source_block I
_cod_database_code 1550844
_shelx_space_group_comment
;
The symmetry employed for this shelxl refinement is uniquely defined
by the following loop, which should always be used as a source of
symmetry information in preference to the above space-group names.
They are only intended as comments.
;

loop_
_space_group_symop_operation_xyz
'x, y, z'
'x, -y, z+1/2'

loop_
_atom_site_type_symbol
_atom_site_label
_atom_site_fract_x
_atom_site_fract_y
_atom_site_fract_z
_atom_site_U_iso_or_equiv
_atom_site_adp_type
_atom_site_calc_flag
_atom_site_occupancy
C C1 0.2172(4) 0.14940(19) 0.1061(4) 0.0420(10) Uani d 1
H H1 0.2426 0.1130 0.1594 0.050 Uiso calc 1
C C2 0.2083(4) 0.1427(2) -0.0169(4) 0.0481(11) Uani d 1
H H2 0.2269 0.1017 -0.0454 0.058 Uiso calc 1
C C3 0.1721(3) 0.1959(2) -0.0979(4) 0.0398(9) Uani d 1
H H3 0.1648 0.1911 -0.1812 0.048 Uiso calc 1
C C4 0.1470(4) 0.2561(2) -0.0532(4) 0.0452(10) Uani d 1
H H4 0.1242 0.2929 -0.1064 0.054 Uiso calc 1
C C5 0.1549(4) 0.26297(19) 0.0691(4) 0.0394(9) Uani d 1
H H5 0.1371 0.3043 0.0970 0.047 Uiso calc 1
C C6 0.1891(3) 0.20950(17) 0.1521(3) 0.0295(8) Uani d 1
C C7 0.1918(3) 0.21537(16) 0.2831(3) 0.0282(8) Uani d 1
C C8 0.1415(3) 0.26991(17) 0.3216(3) 0.0302(8) Uani d 1
H H8 0.1103 0.3046 0.2663 0.036 Uiso calc 1
C C9 0.1373(3) 0.27298(17) 0.4408(3) 0.0285(8) Uani d 1
C C10 0.0784(3) 0.32896(16) 0.4812(3) 0.0281(8) Uani d 1
C C11 0.0137(3) 0.37504(17) 0.3968(4) 0.0332(9) Uani d 1
H H11 0.0115 0.3729 0.3147 0.040 Uiso calc 1
C C12 -0.0475(3) 0.42398(18) 0.4320(4) 0.0365(9) Uani d 1
H H12 -0.0915 0.4532 0.3727 0.044 Uiso calc 1
C C13 -0.0447(3) 0.43036(17) 0.5531(4) 0.0330(9) Uani d 1
C C14 0.0220(3) 0.38596(18) 0.6395(4) 0.0354(9) Uani d 1
H H14 0.0266 0.3898 0.7222 0.043 Uiso calc 1
C C15 0.0818(3) 0.33614(18) 0.6041(3) 0.0336(9) Uani d 1
H H15 0.1253 0.3067 0.6635 0.040 Uiso calc 1
C C16 0.1883(3) 0.22085(16) 0.5201(3) 0.0290(8) Uani d 1
H H16 0.1869 0.2206 0.6011 0.035 Uiso calc 1
C C17 0.2414(3) 0.16893(16) 0.4790(3) 0.0280(8) Uani d 1
C C18 0.3011(3) 0.11430(17) 0.5659(3) 0.0298(8) Uani d 1
C C19 0.3390(3) 0.12554(18) 0.6924(3) 0.0350(9) Uani d 1
H H19 0.3276 0.1675 0.7234 0.042 Uiso calc 1
C C20 0.3938(3) 0.07480(19) 0.7735(4) 0.0385(9) Uani d 1
H H20 0.4185 0.0830 0.8582 0.046 Uiso calc 1
C C21 0.4117(3) 0.01249(19) 0.7287(4) 0.0408(10) Uani d 1
H H21 0.4473 -0.0217 0.7830 0.049 Uiso calc 1
C C22 0.3763(3) 0.00117(18) 0.6028(4) 0.0401(10) Uani d 1
H H22 0.3896 -0.0406 0.5723 0.048 Uiso calc 1
C C23 0.3213(3) 0.05130(17) 0.5216(4) 0.0347(9) Uani d 1
H H23 0.2977 0.0430 0.4370 0.042 Uiso calc 1
C C24 -0.1127(4) 0.48394(17) 0.5891(4) 0.0449(11) Uani d 1
H H24A -0.1833 0.4876 0.5246 0.054 Uiso calc 1
H H24B -0.1264 0.4699 0.6644 0.054 Uiso calc 1
C C25 0.2984(3) 0.43191(19) 0.1563(4) 0.0417(10) Uani d 1
H H25 0.3011 0.4290 0.0760 0.050 Uiso calc 1
C C26 0.2404(4) 0.4843(2) 0.1881(4) 0.0469(11) Uani d 1
H H26 0.2041 0.5159 0.1286 0.056 Uiso calc 1
C C27 0.2359(3) 0.49014(19) 0.3063(4) 0.0408(10) Uani d 1
H H27 0.1979 0.5258 0.3274 0.049 Uiso calc 1
C C28 0.2883(4) 0.4427(2) 0.3926(4) 0.0465(11) Uani d 1
H H28 0.2851 0.4458 0.4726 0.056 Uiso calc 1
C C29 0.3462(4) 0.3899(2) 0.3618(4) 0.0418(10) Uani d 1
H H29 0.3812 0.3582 0.4218 0.050 Uiso calc 1
C C30 0.3528(3) 0.38354(17) 0.2436(3) 0.0291(8) Uani d 1
C C31 0.4136(3) 0.32597(17) 0.2091(3) 0.0281(8) Uani d 1
C C32 0.4599(3) 0.27377(16) 0.2895(3) 0.0276(8) Uani d 1
H H32 0.4563 0.2748 0.3696 0.033 Uiso calc 1
C C33 0.5118(3) 0.21960(16) 0.2524(3) 0.0266(8) Uani d 1
C C34 0.5617(3) 0.16276(16) 0.3367(3) 0.0255(7) Uani d 1
C C35 0.5280(3) 0.14773(17) 0.4389(3) 0.0303(8) Uani d 1
H H35 0.4726 0.1735 0.4532 0.036 Uiso calc 1
C C36 0.5752(3) 0.09545(17) 0.5191(3) 0.0313(8) Uani d 1
H H36 0.5509 0.0865 0.5861 0.038 Uiso calc 1
C C37 0.6585(3) 0.05612(16) 0.5004(3) 0.0297(8) Uani d 1
C C38 0.6941(3) 0.07155(16) 0.4004(3) 0.0314(8) Uani d 1
H H38 0.7511 0.0466 0.3876 0.038 Uiso calc 1
C C39 0.6457(3) 0.12352(16) 0.3199(3) 0.0275(8) Uani d 1
H H39 0.6700 0.1323 0.2529 0.033 Uiso calc 1
C C40 0.5136(3) 0.22171(18) 0.1312(3) 0.0304(8) Uani d 1
H H40 0.5455 0.1862 0.1011 0.036 Uiso calc 1
C C41 0.4683(3) 0.27611(17) 0.0548(3) 0.0284(8) Uani d 1
C C42 0.4702(3) 0.28054(17) -0.0749(3) 0.0314(8) Uani d 1
C C43 0.5484(3) 0.24521(17) -0.1117(3) 0.0330(8) Uani d 1
H H43 0.6002 0.2184 -0.0549 0.040 Uiso calc 1
C C44 0.5495(3) 0.24965(17) -0.2323(4) 0.0375(9) Uani d 1
H H44 0.6027 0.2262 -0.2557 0.045 Uiso calc 1
C C45 0.4726(3) 0.28851(18) -0.3180(4) 0.0395(9) Uani d 1
H H45 0.4728 0.2906 -0.3993 0.047 Uiso calc 1
C C46 0.3953(3) 0.32442(19) -0.2822(4) 0.0395(10) Uani d 1
H H46 0.3439 0.3513 -0.3393 0.047 Uiso calc 1
C C47 0.3941(3) 0.32042(19) -0.1620(3) 0.0370(9) Uani d 1
H H47 0.3416 0.3447 -0.1388 0.044 Uiso calc 1
C C48 0.7046(3) -0.00393(18) 0.5824(4) 0.0361(9) Uani d 1
H H48A 0.7833 -0.0069 0.5966 0.043 Uiso calc 1
H H48B 0.6935 0.0027 0.6618 0.043 Uiso calc 1
C C49 0.9052(3) 0.1648(2) 0.2320(4) 0.0387(9) Uani d 1
H H49 0.9288 0.1282 0.2855 0.046 Uiso calc 1
C C50 0.9134(4) 0.1616(2) 0.1147(4) 0.0445(10) Uani d 1
H H50 0.9431 0.1230 0.0903 0.053 Uiso calc 1
C C51 0.8786(4) 0.2142(2) 0.0336(4) 0.0476(11) Uani d 1
H H51 0.8849 0.2117 -0.0453 0.057 Uiso calc 1
C C52 0.8342(4) 0.2709(2) 0.0696(4) 0.0491(11) Uani d 1
H H52 0.8094 0.3068 0.0148 0.059 Uiso calc 1
C C53 0.8264(4) 0.2744(2) 0.1876(4) 0.0444(10) Uani d 1
H H53 0.7963 0.3129 0.2111 0.053 Uiso calc 1
C C54 0.8622(3) 0.22190(17) 0.2714(3) 0.0319(8) Uani d 1
C C55 0.8566(3) 0.22446(17) 0.3994(3) 0.0293(8) Uani d 1
C C56 0.8022(3) 0.27609(18) 0.4407(3) 0.0317(8) Uani d 1
H H56 0.7687 0.3112 0.3876 0.038 Uiso calc 1
C C57 0.7978(3) 0.27529(17) 0.5605(3) 0.0293(8) Uani d 1
C C58 0.7436(3) 0.33115(17) 0.6084(3) 0.0315(8) Uani d 1
C C59 0.6588(3) 0.36879(18) 0.5300(4) 0.0349(9) Uani d 1
H H59 0.6351 0.3595 0.4457 0.042 Uiso calc 1
C C60 0.6084(3) 0.42047(18) 0.5757(4) 0.0374(9) Uani d 1
H H60 0.5511 0.4451 0.5216 0.045 Uiso calc 1
C C61 0.6424(3) 0.43557(19) 0.7004(4) 0.0380(9) Uani d 1
C C62 0.7273(3) 0.39818(19) 0.7786(4) 0.0387(9) Uani d 1
H H62 0.7508 0.4076 0.8628 0.046 Uiso calc 1
C C63 0.7779(3) 0.34714(18) 0.7345(3) 0.0346(9) Uani d 1
H H63 0.8354 0.3230 0.7891 0.042 Uiso calc 1
C C64 0.8480(3) 0.22099(18) 0.6349(3) 0.0318(9) Uani d 1
H H64 0.8460 0.2180 0.7155 0.038 Uiso calc 1
C C65 0.9012(3) 0.17099(17) 0.5890(3) 0.0307(8) Uani d 1
C C66 0.9547(3) 0.11118(17) 0.6645(3) 0.0323(8) Uani d 1
C C67 0.9254(3) 0.08887(19) 0.7661(4) 0.0364(9) Uani d 1
H H67 0.8723 0.1124 0.7895 0.044 Uiso calc 1
C C68 0.9745(3) 0.0323(2) 0.8316(4) 0.0433(10) Uani d 1
H H68 0.9534 0.0177 0.8981 0.052 Uiso calc 1
C C69 1.0544(4) -0.0027(2) 0.8002(4) 0.0507(12) Uani d 1
H H69 1.0873 -0.0408 0.8449 0.061 Uiso calc 1
C C70 1.0847(4) 0.0194(2) 0.7014(4) 0.0484(11) Uani d 1
H H70 1.1392 -0.0037 0.6800 0.058 Uiso calc 1
C C71 1.0355(3) 0.07546(19) 0.6336(4) 0.0404(10) Uani d 1
H H71 1.0566 0.0894 0.5667 0.048 Uiso calc 1
C C72 0.5887(4) 0.4925(2) 0.7489(4) 0.0516(11) Uani d 1
H H72A 0.5116 0.4954 0.6993 0.062 Uiso calc 1
H H72B 0.5922 0.4823 0.8333 0.062 Uiso calc 1
N N1 0.2418(2) 0.16545(14) 0.3615(3) 0.0303(7) Uani d 1
N N2 -0.0585(3) 0.55181(17) 0.6094(3) 0.0498(9) Uani d 1
N N3 -0.0203(3) 0.57001(16) 0.5287(3) 0.0466(9) Uani d 1
N N4 0.0178(4) 0.5914(2) 0.4591(4) 0.0671(12) Uani d 1
N N5 0.4189(2) 0.32805(14) 0.0933(3) 0.0309(7) Uani d 1
N N6 0.6509(3) -0.06933(14) 0.5263(3) 0.0352(7) Uani d 1
N N7 0.6711(3) -0.08424(14) 0.4303(3) 0.0345(7) Uani d 1
N N8 0.6842(3) -0.10260(16) 0.3418(3) 0.0436(8) Uani d 1
N N9 0.9067(2) 0.17328(15) 0.4743(3) 0.0318(7) Uani d 1
N N10 0.6430(3) 0.55916(18) 0.7462(4) 0.0554(10) Uani d 1
N N11 0.6441(3) 0.57498(17) 0.6416(4) 0.0494(9) Uani d 1
N N12 0.6505(4) 0.59316(19) 0.5491(4) 0.0660(12) Uani d 1

loop_
_atom_site_aniso_label
_atom_site_aniso_U_11
_atom_site_aniso_U_22
_atom_site_aniso_U_33
_atom_site_aniso_U_12
_atom_site_aniso_U_13
_atom_site_aniso_U_23
C1 0.057(3) 0.032(2) 0.039(3) 0.0068(19) 0.019(2) 0.0018(18)
C2 0.068(3) 0.037(2) 0.043(3) 0.004(2) 0.023(2) -0.0092(19)
C3 0.045(2) 0.047(2) 0.028(2) -0.0054(19) 0.0125(19) -0.0090(18)
C4 0.058(3) 0.045(2) 0.033(3) 0.007(2) 0.016(2) 0.0044(19)
C5 0.057(3) 0.032(2) 0.030(2) 0.0045(18) 0.016(2) -0.0025(17)
C6 0.0280(19) 0.0269(17) 0.032(2) -0.0027(14) 0.0077(16) -0.0016(15)
C7 0.0273(19) 0.0264(17) 0.030(2) -0.0031(14) 0.0082(16) 0.0004(15)
C8 0.033(2) 0.0265(17) 0.030(2) 0.0022(15) 0.0085(17) 0.0046(15)
C9 0.029(2) 0.0256(17) 0.030(2) -0.0039(14) 0.0086(17) -0.0002(15)
C10 0.0297(19) 0.0245(17) 0.030(2) -0.0035(14) 0.0100(16) -0.0010(15)
C11 0.048(2) 0.0289(17) 0.025(2) 0.0019(16) 0.0159(18) 0.0029(15)
C12 0.044(2) 0.0291(19) 0.036(2) 0.0043(16) 0.0124(19) 0.0053(17)
C13 0.042(2) 0.0254(17) 0.035(2) -0.0045(16) 0.0169(18) -0.0022(16)
C14 0.047(2) 0.0317(19) 0.030(2) -0.0041(17) 0.0171(19) -0.0015(16)
C15 0.037(2) 0.0302(19) 0.032(2) 0.0015(16) 0.0098(18) 0.0045(16)
C16 0.033(2) 0.0305(18) 0.024(2) -0.0016(15) 0.0093(16) 0.0004(15)
C17 0.028(2) 0.0257(17) 0.030(2) -0.0020(14) 0.0092(17) 0.0014(15)
C18 0.031(2) 0.0280(17) 0.031(2) 0.0000(15) 0.0111(17) 0.0026(15)
C19 0.040(2) 0.0326(19) 0.035(2) 0.0005(16) 0.0148(19) 0.0033(17)
C20 0.035(2) 0.045(2) 0.033(2) 0.0008(17) 0.0075(18) 0.0102(18)
C21 0.039(2) 0.036(2) 0.045(3) 0.0025(17) 0.012(2) 0.0166(19)
C22 0.040(2) 0.0289(19) 0.051(3) 0.0025(17) 0.015(2) 0.0057(18)
C23 0.036(2) 0.0313(19) 0.036(2) -0.0008(16) 0.0110(18) 0.0022(16)
C24 0.061(3) 0.0301(19) 0.055(3) 0.0033(19) 0.034(2) 0.0021(18)
C25 0.054(3) 0.044(2) 0.035(2) 0.0071(19) 0.025(2) 0.0055(19)
C26 0.059(3) 0.040(2) 0.049(3) 0.016(2) 0.026(2) 0.015(2)
C27 0.047(2) 0.036(2) 0.044(3) 0.0075(18) 0.021(2) -0.0029(18)
C28 0.067(3) 0.048(2) 0.029(2) 0.014(2) 0.022(2) -0.0037(19)
C29 0.058(3) 0.039(2) 0.028(2) 0.0107(19) 0.013(2) 0.0027(17)
C30 0.031(2) 0.0304(18) 0.026(2) -0.0042(15) 0.0098(16) 0.0021(15)
C31 0.029(2) 0.0280(18) 0.026(2) -0.0040(14) 0.0075(16) -0.0010(15)
C32 0.031(2) 0.0305(17) 0.020(2) -0.0032(15) 0.0068(15) -0.0030(15)
C33 0.028(2) 0.0277(17) 0.024(2) -0.0055(14) 0.0090(16) -0.0022(15)
C34 0.0298(19) 0.0262(16) 0.0190(19) -0.0062(14) 0.0058(15) -0.0025(14)
C35 0.035(2) 0.0321(18) 0.025(2) -0.0019(16) 0.0118(17) -0.0028(15)
C36 0.040(2) 0.0342(19) 0.022(2) -0.0053(16) 0.0133(17) 0.0024(16)
C37 0.034(2) 0.0280(17) 0.024(2) -0.0056(15) 0.0037(16) -0.0021(15)
C38 0.031(2) 0.0259(17) 0.037(2) -0.0040(15) 0.0096(17) -0.0049(16)
C39 0.032(2) 0.0281(17) 0.024(2) -0.0049(15) 0.0108(16) 0.0011(15)
C40 0.036(2) 0.0305(19) 0.026(2) -0.0023(15) 0.0129(17) -0.0024(15)
C41 0.034(2) 0.0299(18) 0.021(2) -0.0034(15) 0.0087(16) -0.0009(15)
C42 0.038(2) 0.0283(18) 0.027(2) -0.0036(16) 0.0099(17) 0.0014(16)
C43 0.042(2) 0.0297(18) 0.029(2) 0.0023(16) 0.0141(18) 0.0025(16)
C44 0.051(2) 0.0297(19) 0.038(3) 0.0014(17) 0.023(2) 0.0020(17)
C45 0.057(3) 0.038(2) 0.028(2) -0.0071(19) 0.020(2) 0.0029(17)
C46 0.046(2) 0.040(2) 0.030(2) 0.0017(18) 0.0093(19) 0.0113(18)
C47 0.044(2) 0.038(2) 0.030(2) 0.0033(17) 0.0133(18) 0.0025(17)
C48 0.047(2) 0.0342(19) 0.023(2) -0.0016(17) 0.0063(18) -0.0014(16)
C49 0.047(2) 0.040(2) 0.032(2) -0.0073(18) 0.0168(19) -0.0054(18)
C50 0.056(3) 0.042(2) 0.041(3) -0.0069(19) 0.023(2) -0.0104(19)
C51 0.057(3) 0.059(3) 0.030(3) -0.017(2) 0.018(2) -0.010(2)
C52 0.072(3) 0.048(2) 0.026(2) -0.002(2) 0.015(2) 0.0016(19)
C53 0.056(3) 0.045(2) 0.032(3) 0.002(2) 0.014(2) -0.0033(19)
C54 0.035(2) 0.0339(19) 0.028(2) -0.0106(16) 0.0114(17) -0.0058(16)
C55 0.033(2) 0.0321(18) 0.024(2) -0.0128(15) 0.0111(17) -0.0048(15)
C56 0.036(2) 0.0314(18) 0.029(2) -0.0071(15) 0.0115(17) -0.0007(15)
C57 0.033(2) 0.0271(18) 0.029(2) -0.0095(15) 0.0112(17) -0.0033(15)
C58 0.036(2) 0.0312(18) 0.031(2) -0.0071(16) 0.0161(18) -0.0003(16)
C59 0.039(2) 0.0355(19) 0.031(2) -0.0091(17) 0.0128(18) -0.0019(17)
C60 0.039(2) 0.0345(19) 0.041(3) 0.0003(16) 0.0155(19) 0.0024(18)
C61 0.046(2) 0.037(2) 0.036(3) -0.0018(18) 0.0202(19) 0.0006(18)
C62 0.053(3) 0.039(2) 0.027(2) -0.0014(19) 0.0159(19) -0.0023(17)
C63 0.044(2) 0.038(2) 0.025(2) -0.0015(17) 0.0148(18) -0.0006(16)
C64 0.042(2) 0.0336(19) 0.023(2) -0.0089(16) 0.0149(17) -0.0045(16)
C65 0.031(2) 0.0333(18) 0.029(2) -0.0104(15) 0.0118(17) -0.0052(16)
C66 0.033(2) 0.0334(18) 0.029(2) -0.0065(16) 0.0074(17) -0.0021(16)
C67 0.038(2) 0.039(2) 0.032(2) -0.0038(17) 0.0102(18) 0.0015(17)
C68 0.046(2) 0.043(2) 0.039(3) -0.0049(19) 0.010(2) 0.0073(19)
C69 0.045(3) 0.044(2) 0.054(3) 0.003(2) 0.004(2) 0.010(2)
C70 0.047(3) 0.051(2) 0.047(3) 0.007(2) 0.014(2) -0.001(2)
C71 0.044(2) 0.041(2) 0.038(3) -0.0016(18) 0.014(2) -0.0049(18)
C72 0.065(3) 0.050(2) 0.049(3) 0.012(2) 0.032(2) 0.004(2)
N1 0.0308(17) 0.0278(15) 0.0316(19) 0.0000(12) 0.0089(14) 0.0016(13)
N2 0.074(3) 0.0356(18) 0.047(2) 0.0031(17) 0.029(2) -0.0066(16)
N3 0.064(2) 0.0297(17) 0.041(2) -0.0036(16) 0.009(2) -0.0019(16)
N4 0.089(3) 0.055(2) 0.053(3) -0.026(2) 0.017(2) 0.006(2)
N5 0.0358(18) 0.0316(15) 0.0271(19) -0.0011(13) 0.0127(14) -0.0010(13)
N6 0.051(2) 0.0309(15) 0.0275(19) -0.0013(14) 0.0172(15) 0.0010(13)
N7 0.0389(18) 0.0263(15) 0.036(2) -0.0037(13) 0.0095(16) 0.0056(14)
N8 0.056(2) 0.0419(18) 0.036(2) -0.0070(16) 0.0195(18) -0.0035(16)
N9 0.0331(17) 0.0348(16) 0.0277(18) -0.0084(13) 0.0100(14) -0.0018(14)
N10 0.075(3) 0.047(2) 0.041(3) 0.0088(19) 0.014(2) -0.0124(18)
N11 0.058(2) 0.0322(18) 0.059(3) 0.0063(16) 0.019(2) -0.0081(18)
N12 0.093(3) 0.045(2) 0.071(3) 0.005(2) 0.042(3) 0.002(2)

loop_
_atom_type_symbol
_atom_type_description
_atom_type_scat_dispersion_real
_atom_type_scat_dispersion_imag
_atom_type_scat_source
C C 0.0033 0.0016 'International Tables Vol C Tables 4.2.6.8 and 6.1.1.4'
H H 0.0000 0.0000 'International Tables Vol C Tables 4.2.6.8 and 6.1.1.4'
N N 0.0061 0.0033 'International Tables Vol C Tables 4.2.6.8 and 6.1.1.4'

loop_
_geom_angle_atom_site_label_1
_geom_angle_atom_site_label_2
_geom_angle_atom_site_label_3
_geom_angle
C2 C1 C6 121.3(4)
C2 C1 H1 119.3
C6 C1 H1 119.3
C1 C2 C3 120.8(4)
C1 C2 H2 119.6
C3 C2 H2 119.6
C4 C3 C2 118.5(4)
C4 C3 H3 120.7
C2 C3 H3 120.7
C3 C4 C5 120.9(4)
C3 C4 H4 119.5
C5 C4 H4 119.5
C4 C5 C6 121.5(4)
C4 C5 H5 119.2
C6 C5 H5 119.2
C1 C6 C5 116.8(3)
C1 C6 C7 121.4(3)
C5 C6 C7 121.8(3)
N1 C7 C8 121.5(3)
N1 C7 C6 117.7(3)
C8 C7 C6 120.8(3)
C9 C8 C7 120.8(3)
C9 C8 H8 119.6
C7 C8 H8 119.6
C8 C9 C16 116.9(3)
C8 C9 C10 121.4(3)
C16 C9 C10 121.7(3)
C11 C10 C15 116.8(3)
C11 C10 C9 121.2(3)
C15 C10 C9 122.0(3)
C12 C11 C10 121.5(4)
C12 C11 H11 119.2
C10 C11 H11 119.2
C13 C12 C11 121.4(4)
C13 C12 H12 119.3
C11 C12 H12 119.3
C12 C13 C14 117.9(3)
C12 C13 C24 120.4(4)
C14 C13 C24 121.7(4)
C15 C14 C13 120.8(4)
C15 C14 H14 119.6
C13 C14 H14 119.6
C14 C15 C10 121.6(3)
C14 C15 H15 119.2
C10 C15 H15 119.2
C9 C16 C17 120.3(3)
C9 C16 H16 119.9
C17 C16 H16 119.9
N1 C17 C16 122.2(3)
N1 C17 C18 117.4(3)
C16 C17 C18 120.5(3)
C19 C18 C23 118.4(3)
C19 C18 C17 120.6(3)
C23 C18 C17 121.0(3)
C18 C19 C20 120.9(4)
C18 C19 H19 119.6
C20 C19 H19 119.6
C21 C20 C19 120.1(4)
C21 C20 H20 119.9
C19 C20 H20 119.9
C20 C21 C22 119.5(4)
C20 C21 H21 120.2
C22 C21 H21 120.2
C21 C22 C23 120.7(4)
C21 C22 H22 119.7
C23 C22 H22 119.7
C22 C23 C18 120.4(4)
C22 C23 H23 119.8
C18 C23 H23 119.8
N2 C24 C13 113.0(3)
N2 C24 H24A 109.0
C13 C24 H24A 109.0
N2 C24 H24B 109.0
C13 C24 H24B 109.0
H24A C24 H24B 107.8
C26 C25 C30 120.6(4)
C26 C25 H25 119.7
C30 C25 H25 119.7
C27 C26 C25 120.9(4)
C27 C26 H26 119.5
C25 C26 H26 119.5
C28 C27 C26 119.0(4)
C28 C27 H27 120.5
C26 C27 H27 120.5
C27 C28 C29 120.6(4)
C27 C28 H28 119.7
C29 C28 H28 119.7
C30 C29 C28 121.3(4)
C30 C29 H29 119.3
C28 C29 H29 119.3
C29 C30 C25 117.5(3)
C29 C30 C31 121.6(3)
C25 C30 C31 120.9(3)
N5 C31 C32 122.1(3)
N5 C31 C30 115.4(3)
C32 C31 C30 122.5(3)
C31 C32 C33 120.9(3)
C31 C32 H32 119.5
C33 C32 H32 119.5
C40 C33 C32 116.2(3)
C40 C33 C34 121.8(3)
C32 C33 C34 122.0(3)
C39 C34 C35 117.2(3)
C39 C34 C33 121.6(3)
C35 C34 C33 121.1(3)
C36 C35 C34 121.6(3)
C36 C35 H35 119.2
C34 C35 H35 119.2
C35 C36 C37 120.5(3)
C35 C36 H36 119.7
C37 C36 H36 119.7
C38 C37 C36 118.3(3)
C38 C37 C48 121.0(3)
C36 C37 C48 120.6(3)
C39 C38 C37 120.8(3)
C39 C38 H38 119.6
C37 C38 H38 119.6
C38 C39 C34 121.6(3)
C38 C39 H39 119.2
C34 C39 H39 119.2
C41 C40 C33 120.8(3)
C41 C40 H40 119.6
C33 C40 H40 119.6
N5 C41 C40 121.8(3)
N5 C41 C42 116.0(3)
C40 C41 C42 122.3(3)
C47 C42 C43 118.4(3)
C47 C42 C41 120.8(3)
C43 C42 C41 120.8(3)
C44 C43 C42 120.4(4)
C44 C43 H43 119.8
C42 C43 H43 119.8
C45 C44 C43 120.6(4)
C45 C44 H44 119.7
C43 C44 H44 119.7
C44 C45 C46 119.5(4)
C44 C45 H45 120.2
C46 C45 H45 120.2
C47 C46 C45 120.1(4)
C47 C46 H46 119.9
C45 C46 H46 119.9
C46 C47 C42 121.0(4)
C46 C47 H47 119.5
C42 C47 H47 119.5
N6 C48 C37 111.9(3)
N6 C48 H48A 109.2
C37 C48 H48A 109.2
N6 C48 H48B 109.2
C37 C48 H48B 109.2
H48A C48 H48B 107.9
C50 C49 C54 120.9(4)
C50 C49 H49 119.6
C54 C49 H49 119.6
C51 C50 C49 120.9(4)
C51 C50 H50 119.5
C49 C50 H50 119.5
C50 C51 C52 119.4(4)
C50 C51 H51 120.3
C52 C51 H51 120.3
C51 C52 C53 119.8(4)
C51 C52 H52 120.1
C53 C52 H52 120.1
C54 C53 C52 121.6(4)
C54 C53 H53 119.2
C52 C53 H53 119.2
C53 C54 C49 117.4(4)
C53 C54 C55 123.0(3)
C49 C54 C55 119.6(3)
N9 C55 C56 121.3(3)
N9 C55 C54 115.9(3)
C56 C55 C54 122.9(3)
C57 C56 C55 120.5(3)
C57 C56 H56 119.8
C55 C56 H56 119.8
C56 C57 C64 117.1(3)
C56 C57 C58 121.5(3)
C64 C57 C58 121.4(3)
C59 C58 C63 117.9(3)
C59 C58 C57 121.3(3)
C63 C58 C57 120.8(3)
C58 C59 C60 120.8(4)
C58 C59 H59 119.6
C60 C59 H59 119.6
C61 C60 C59 120.8(4)
C61 C60 H60 119.6
C59 C60 H60 119.6
C60 C61 C62 118.4(4)
C60 C61 C72 120.5(4)
C62 C61 C72 121.1(4)
C63 C62 C61 121.3(4)
C63 C62 H62 119.3
C61 C62 H62 119.3
C62 C63 C58 120.8(4)
C62 C63 H63 119.6
C58 C63 H63 119.6
C57 C64 C65 120.1(3)
C57 C64 H64 119.9
C65 C64 H64 119.9
N9 C65 C64 122.1(3)
N9 C65 C66 115.7(3)
C64 C65 C66 122.2(3)
C71 C66 C67 118.1(3)
C71 C66 C65 119.8(3)
C67 C66 C65 122.1(3)
C68 C67 C66 120.5(4)
C68 C67 H67 119.8
C66 C67 H67 119.8
C69 C68 C67 120.9(4)
C69 C68 H68 119.5
C67 C68 H68 119.5
C68 C69 C70 118.9(4)
C68 C69 H69 120.5
C70 C69 H69 120.5
C69 C70 C71 121.0(4)
C69 C70 H70 119.5
C71 C70 H70 119.5
C70 C71 C66 120.6(4)
C70 C71 H71 119.7
C66 C71 H71 119.7
N10 C72 C61 112.1(3)
N10 C72 H72A 109.2
C61 C72 H72A 109.2
N10 C72 H72B 109.2
C61 C72 H72B 109.2
H72A C72 H72B 107.9
C17 N1 C7 118.3(3)
N3 N2 C24 115.0(3)
N4 N3 N2 174.6(4)
C31 N5 C41 118.2(3)
N7 N6 C48 112.6(3)
N8 N7 N6 174.2(4)
C65 N9 C55 119.0(3)
N11 N10 C72 113.0(3)
N12 N11 N10 175.0(5)

loop_
_geom_bond_atom_site_label_1
_geom_bond_atom_site_label_2
_geom_bond_distance
C1 C2 1.378(6)
C1 C6 1.389(5)
C1 H1 0.9300
C2 C3 1.378(6)
C2 H2 0.9300
C3 C4 1.370(5)
C3 H3 0.9300
C4 C5 1.373(6)
C4 H4 0.9300
C5 C6 1.391(5)
C5 H5 0.9300
C6 C7 1.488(5)
C7 N1 1.347(4)
C7 C8 1.395(5)
C8 C9 1.380(5)
C8 H8 0.9300
C9 C16 1.387(5)
C9 C10 1.490(5)
C10 C11 1.390(5)
C10 C15 1.396(5)
C11 C12 1.381(5)
C11 H11 0.9300
C12 C13 1.377(5)
C12 H12 0.9300
C13 C14 1.389(5)
C13 C24 1.507(5)
C14 C15 1.383(5)
C14 H14 0.9300
C15 H15 0.9300
C16 C17 1.391(5)
C16 H16 0.9300
C17 N1 1.345(5)
C17 C18 1.497(5)
C18 C19 1.387(5)
C18 C23 1.396(5)
C19 C20 1.391(5)
C19 H19 0.9300
C20 C21 1.377(5)
C20 H20 0.9300
C21 C22 1.380(6)
C21 H21 0.9300
C22 C23 1.384(5)
C22 H22 0.9300
C23 H23 0.9300
C24 N2 1.490(5)
C24 H24A 0.9700
C24 H24B 0.9700
C25 C26 1.387(5)
C25 C30 1.393(5)
C25 H25 0.9300
C26 C27 1.373(6)
C26 H26 0.9300
C27 C28 1.369(6)
C27 H27 0.9300
C28 C29 1.385(5)
C28 H28 0.9300
C29 C30 1.385(5)
C29 H29 0.9300
C30 C31 1.499(5)
C31 N5 1.345(4)
C31 C32 1.380(5)
C32 C33 1.393(5)
C32 H32 0.9300
C33 C40 1.392(5)
C33 C34 1.482(5)
C34 C39 1.387(5)
C34 C35 1.399(5)
C35 C36 1.383(5)
C35 H35 0.9300
C36 C37 1.390(5)
C36 H36 0.9300
C37 C38 1.391(5)
C37 C48 1.508(5)
C38 C39 1.383(5)
C38 H38 0.9300
C39 H39 0.9300
C40 C41 1.387(5)
C40 H40 0.9300
C41 N5 1.350(4)
C41 C42 1.491(5)
C42 C47 1.392(5)
C42 C43 1.390(5)
C43 C44 1.384(5)
C43 H43 0.9300
C44 C45 1.377(6)
C44 H44 0.9300
C45 C46 1.381(6)
C45 H45 0.9300
C46 C47 1.379(5)
C46 H46 0.9300
C47 H47 0.9300
C48 N6 1.505(5)
C48 H48A 0.9700
C48 H48B 0.9700
C49 C50 1.378(5)
C49 C54 1.390(5)
C49 H49 0.9300
C50 C51 1.367(6)
C50 H50 0.9300
C51 C52 1.375(6)
C51 H51 0.9300
C52 C53 1.383(6)
C52 H52 0.9300
C53 C54 1.384(5)
C53 H53 0.9300
C54 C55 1.486(5)
C55 N9 1.345(5)
C55 C56 1.398(5)
C56 C57 1.386(5)
C56 H56 0.9300
C57 C64 1.389(5)
C57 C58 1.495(5)
C58 C59 1.382(5)
C58 C63 1.400(5)
C59 C60 1.394(5)
C59 H59 0.9300
C60 C61 1.381(6)
C60 H60 0.9300
C61 C62 1.379(6)
C61 C72 1.511(5)
C62 C63 1.376(5)
C62 H62 0.9300
C63 H63 0.9300
C64 C65 1.392(5)
C64 H64 0.9300
C65 N9 1.335(4)
C65 C66 1.491(5)
C66 C71 1.387(5)
C66 C67 1.399(5)
C67 C68 1.377(5)
C67 H67 0.9300
C68 C69 1.373(6)
C68 H68 0.9300
C69 C70 1.377(6)
C69 H69 0.9300
C70 C71 1.380(6)
C70 H70 0.9300
C71 H71 0.9300
C72 N10 1.492(6)
C72 H72A 0.9700
C72 H72B 0.9700
N2 N3 1.227(5)
N3 N4 1.139(5)
N6 N7 1.238(4)
N7 N8 1.135(4)
N10 N11 1.238(5)
N11 N12 1.143(5)

loop_
_geom_hbond_atom_site_label_D
_geom_hbond_atom_site_label_H
_geom_hbond_atom_site_label_A
_geom_hbond_site_symmetry_A
_geom_hbond_distance_DH
_geom_hbond_distance_HA
_geom_hbond_distance_DA
_geom_hbond_angle_DHA
C19 H19 Cg8 1_556 0.93 2.92 3.601(4) 132
C21 H21 Cg7 2_555 0.93 2.78 3.668(4) 161
C24 H24B Cg11 1_455 0.93 2.84 3.443(5) 121
C36 H36 Cg4 1_555 0.93 2.82 3.601(4) 142

loop_
_geom_torsion_atom_site_label_1
_geom_torsion_atom_site_label_2
_geom_torsion_atom_site_label_3
_geom_torsion_atom_site_label_4
_geom_torsion
C6 C1 C2 C3 0.7(7)
C1 C2 C3 C4 1.1(7)
C2 C3 C4 C5 -1.6(6)
C3 C4 C5 C6 0.3(7)
C2 C1 C6 C5 -1.9(6)
C2 C1 C6 C7 176.0(4)
C4 C5 C6 C1 1.4(6)
C4 C5 C6 C7 -176.5(4)
C1 C6 C7 N1 12.3(5)
C5 C6 C7 N1 -169.9(3)
C1 C6 C7 C8 -166.0(4)
C5 C6 C7 C8 11.9(5)
N1 C7 C8 C9 -2.7(5)
C6 C7 C8 C9 175.5(3)
C7 C8 C9 C16 2.0(5)
C7 C8 C9 C10 -176.6(3)
C8 C9 C10 C11 8.5(5)
C16 C9 C10 C11 -170.1(3)
C8 C9 C10 C15 -174.1(3)
C16 C9 C10 C15 7.3(5)
C15 C10 C11 C12 -2.3(5)
C9 C10 C11 C12 175.2(3)
C10 C11 C12 C13 1.7(6)
C11 C12 C13 C14 0.1(6)
C11 C12 C13 C24 -179.7(3)
C12 C13 C14 C15 -1.3(5)
C24 C13 C14 C15 178.5(3)
C13 C14 C15 C10 0.7(5)
C11 C10 C15 C14 1.1(5)
C9 C10 C15 C14 -176.4(3)
C8 C9 C16 C17 0.6(5)
C10 C9 C16 C17 179.2(3)
C9 C16 C17 N1 -2.8(5)
C9 C16 C17 C18 177.1(3)
N1 C17 C18 C19 156.6(3)
C16 C17 C18 C19 -23.3(5)
N1 C17 C18 C23 -22.5(5)
C16 C17 C18 C23 157.6(3)
C23 C18 C19 C20 -1.3(5)
C17 C18 C19 C20 179.6(3)
C18 C19 C20 C21 0.3(6)
C19 C20 C21 C22 1.0(6)
C20 C21 C22 C23 -1.3(6)
C21 C22 C23 C18 0.3(6)
C19 C18 C23 C22 1.1(5)
C17 C18 C23 C22 -179.9(3)
C12 C13 C24 N2 -82.9(5)
C14 C13 C24 N2 97.3(4)
C30 C25 C26 C27 0.6(7)
C25 C26 C27 C28 -1.0(6)
C26 C27 C28 C29 0.8(7)
C27 C28 C29 C30 0.0(7)
C28 C29 C30 C25 -0.4(6)
C28 C29 C30 C31 -179.0(4)
C26 C25 C30 C29 0.1(6)
C26 C25 C30 C31 178.7(4)
C29 C30 C31 N5 -176.4(3)
C25 C30 C31 N5 5.1(5)
C29 C30 C31 C32 4.5(5)
C25 C30 C31 C32 -174.0(4)
N5 C31 C32 C33 -1.8(5)
C30 C31 C32 C33 177.2(3)
C31 C32 C33 C40 -0.1(5)
C31 C32 C33 C34 -179.8(3)
C40 C33 C34 C39 24.7(5)
C32 C33 C34 C39 -155.7(3)
C40 C33 C34 C35 -157.2(3)
C32 C33 C34 C35 22.5(5)
C39 C34 C35 C36 -0.8(5)
C33 C34 C35 C36 -179.1(3)
C34 C35 C36 C37 0.2(5)
C35 C36 C37 C38 1.0(5)
C35 C36 C37 C48 -175.7(3)
C36 C37 C38 C39 -1.7(5)
C48 C37 C38 C39 175.0(3)
C37 C38 C39 C34 1.1(5)
C35 C34 C39 C38 0.1(5)
C33 C34 C39 C38 178.4(3)
C32 C33 C40 C41 1.7(5)
C34 C33 C40 C41 -178.6(3)
C33 C40 C41 N5 -1.5(5)
C33 C40 C41 C42 179.1(3)
N5 C41 C42 C47 -22.3(5)
C40 C41 C42 C47 157.1(4)
N5 C41 C42 C43 157.4(3)
C40 C41 C42 C43 -23.2(5)
C47 C42 C43 C44 -0.3(5)
C41 C42 C43 C44 -180.0(3)
C42 C43 C44 C45 -0.7(5)
C43 C44 C45 C46 1.4(6)
C44 C45 C46 C47 -1.1(6)
C45 C46 C47 C42 0.1(6)
C43 C42 C47 C46 0.6(6)
C41 C42 C47 C46 -179.7(3)
C38 C37 C48 N6 -80.7(4)
C36 C37 C48 N6 96.0(4)
C54 C49 C50 C51 -0.6(6)
C49 C50 C51 C52 -0.4(6)
C50 C51 C52 C53 0.7(7)
C51 C52 C53 C54 -0.1(7)
C52 C53 C54 C49 -0.9(6)
C52 C53 C54 C55 179.0(4)
C50 C49 C54 C53 1.2(6)
C50 C49 C54 C55 -178.7(3)
C53 C54 C55 N9 -172.2(3)
C49 C54 C55 N9 7.7(5)
C53 C54 C55 C56 8.4(5)
C49 C54 C55 C56 -171.8(3)
N9 C55 C56 C57 -0.6(5)
C54 C55 C56 C57 178.8(3)
C55 C56 C57 C64 -0.9(5)
C55 C56 C57 C58 177.8(3)
C56 C57 C58 C59 27.8(5)
C64 C57 C58 C59 -153.5(3)
C56 C57 C58 C63 -151.9(3)
C64 C57 C58 C63 26.8(5)
C63 C58 C59 C60 -0.8(5)
C57 C58 C59 C60 179.6(3)
C58 C59 C60 C61 0.4(5)
C59 C60 C61 C62 -0.2(5)
C59 C60 C61 C72 178.9(4)
C60 C61 C62 C63 0.3(6)
C72 C61 C62 C63 -178.8(4)
C61 C62 C63 C58 -0.7(6)
C59 C58 C63 C62 0.9(5)
C57 C58 C63 C62 -179.4(3)
C56 C57 C64 C65 1.0(5)
C58 C57 C64 C65 -177.7(3)
C57 C64 C65 N9 0.4(5)
C57 C64 C65 C66 -179.0(3)
N9 C65 C66 C71 21.7(5)
C64 C65 C66 C71 -158.8(4)
N9 C65 C66 C67 -157.6(3)
C64 C65 C66 C67 21.9(5)
C71 C66 C67 C68 -1.1(5)
C65 C66 C67 C68 178.3(3)
C66 C67 C68 C69 1.0(6)
C67 C68 C69 C70 -0.1(6)
C68 C69 C70 C71 -0.7(7)
C69 C70 C71 C66 0.6(6)
C67 C66 C71 C70 0.3(6)
C65 C66 C71 C70 -179.1(3)
C60 C61 C72 N10 -88.1(5)
C62 C61 C72 N10 91.0(5)
C16 C17 N1 C7 2.2(5)
C18 C17 N1 C7 -177.8(3)
C8 C7 N1 C17 0.6(5)
C6 C7 N1 C17 -177.7(3)
C13 C24 N2 N3 47.0(5)
C32 C31 N5 C41 2.0(5)
C30 C31 N5 C41 -177.1(3)
C40 C41 N5 C31 -0.3(5)
C42 C41 N5 C31 179.1(3)
C37 C48 N6 N7 65.5(4)
C64 C65 N9 C55 -2.0(5)
C66 C65 N9 C55 177.5(3)
C56 C55 N9 C65 2.1(5)
C54 C55 N9 C65 -177.4(3)
C61 C72 N10 N11 57.3(5)

_cod_database_fobs_code 1550844
